data_1510980
loop_
_publ_author_name
'Meyer, H.J.'
'Blaschkowski, B.'
'Jing, H.'
'Reckeweg, O.'

_publ_section_title
;
 Synthese und Struktur der Nitridoborat-Nitride Ln4 (B2 N4)N (Ln = La, Ce)
 des Formeltyps Ln(3+x) (B2 N4) N(x) (X = 0, 1, 2)
;
_journal_name_full 'Zeitschrift fuer Anorganische und Allgemeine Chemie'
_journal_page_first 774
_journal_page_last 778
_journal_paper_doi 10.1002/1521-3749(200104)627:4<774::AID-ZAAC774>3.0.CO;2-H
_journal_volume 627
_journal_year 2001
_chemical_formula_sum 'B2 Ce4 N5'
_chemical_name_systematic 'Ce4 (B2 N4) N'
_space_group_IT_number 12
_symmetry_space_group_name_Hall '-C 2y'
_symmetry_space_group_name_H-M 'C 1 2/m 1'
_cell_angle_alpha 90
_cell_angle_beta 129.7
_cell_angle_gamma 90
_cell_formula_units_Z 2
_cell_length_a 12.382
_cell_length_b 3.5732
_cell_length_c 9.0521
_cell_volume 308.141
_citation_journal_id_ASTM ZAACAB
_cod_data_source_file boron_64.cif
_cod_data_source_block B2Ce4N5
_cod_database_code 1510980

loop_
_symmetry_equiv_pos_as_xyz
x,y,z
-x,y,-z
-x,-y,-z
x,-y,z
x+1/2,y+1/2,z
-x+1/2,y+1/2,-z
-x+1/2,-y+1/2,-z
x+1/2,-y+1/2,z

loop_
_atom_site_label
_atom_site_type_symbol
_atom_site_fract_x
_atom_site_fract_y
_atom_site_fract_z
_atom_site_occupancy
_atom_site_U_iso_or_equiv
N3 N 0.2954 0 0.3958 1 0.0
Ce1 Ce 0.18961 0.5 0.11515 1 0.0
N1 N 0 0 0 1 0.0
Ce2 Ce 0.07679 0 0.34598 1 0.0
B1 B 0.4137 0 0.3911 1 0.0
N2 N 0.1169 0.5 -0.2053 1 0.0
